data_4104290
loop_
_publ_author_name
'Takeaki Iwamoto'
'Maiko Kobayashi'
'Kei Uchiyama'
'Shin Sasaki'
'Selvarajan Nagendran'
'Hiroyuki Isobe'
'Mitsuo Kira'

_publ_section_title
;
 Anthryl-Substituted Trialkyldisilene Showing Distinct Intramolecular
 Charge-Transfer Transition
;
_journal_name_full 'Journal of the American Chemical Society'
_journal_page_first 3156
_journal_page_last 3157
_journal_paper_doi 10.1021/ja8093313
_journal_volume 131
_journal_year 2009
_chemical_formula_sum 'C34 H58 Si6'
_chemical_formula_weight 635.34
_chemical_name_systematic
; 
 ? 
;
_space_group_IT_number 2
_symmetry_cell_setting triclinic
_symmetry_space_group_name_Hall '-P 1'
_symmetry_space_group_name_H-M 'P -1'
_atom_sites_solution_hydrogens geom
_atom_sites_solution_primary direct
_atom_sites_solution_secondary difmap
_audit_creation_method SHELXL-97
_cell_angle_alpha 105.125(4)
_cell_angle_beta 90.687(4)
_cell_angle_gamma 103.759(4)
_cell_formula_units_Z 2
_cell_length_a 9.090(3)
_cell_length_b 11.235(4)
_cell_length_c 19.544(7)
_cell_measurement_reflns_used 4698
_cell_measurement_temperature 100
_cell_measurement_theta_max 27.47
_cell_measurement_theta_min 2.17
_cell_volume 1865.7(11)
_computing_cell_refinement 'Bruker SMART'
_computing_data_collection 'Bruker SMART'
_computing_data_reduction 'Bruker SAINT'
_computing_molecular_graphics 'Bruker SHELXTL'
_computing_publication_material 'Bruker SHELXTL'
_computing_structure_refinement 'SHELXL-97 (Sheldrick, 1997)'
_computing_structure_solution 'SHELXS-97 (Sheldrick, 1990)'
_diffrn_ambient_temperature 100
_diffrn_detector_area_resol_mean 8.333
_diffrn_measured_fraction_theta_full 0.982
_diffrn_measured_fraction_theta_max 0.941
_diffrn_measurement_device_type 'CCD area detector'
_diffrn_measurement_method 'phi and omega scans'
_diffrn_radiation_monochromator 'multilayerd conforcal mirror'
_diffrn_radiation_source 'rotating anode'
_diffrn_radiation_type MoK\a
_diffrn_radiation_wavelength 0.71073
_diffrn_reflns_av_R_equivalents 0.0829
_diffrn_reflns_av_sigmaI/netI 0.1664
_diffrn_reflns_limit_h_max 11
_diffrn_reflns_limit_h_min -11
_diffrn_reflns_limit_k_max 14
_diffrn_reflns_limit_k_min -14
_diffrn_reflns_limit_l_max 25
_diffrn_reflns_limit_l_min -25
_diffrn_reflns_number 18281
_diffrn_reflns_theta_full 25.00
_diffrn_reflns_theta_max 27.49
_diffrn_reflns_theta_min 1.94
_exptl_absorpt_coefficient_mu 0.245
_exptl_absorpt_correction_T_max 0.9951
_exptl_absorpt_correction_T_min 0.9526
_exptl_absorpt_correction_type empirical
_exptl_absorpt_process_details 'SADABS Sheldrick 1996'
_exptl_crystal_colour orange
_exptl_crystal_density_diffrn 1.131
_exptl_crystal_density_method 'not measured'
_exptl_crystal_description plate
_exptl_crystal_F_000 692
_exptl_crystal_size_max 0.20
_exptl_crystal_size_mid 0.20
_exptl_crystal_size_min 0.02
_refine_diff_density_max 1.234
_refine_diff_density_min -0.613
_refine_diff_density_rms 0.113
_refine_ls_extinction_method none
_refine_ls_goodness_of_fit_ref 1.039
_refine_ls_hydrogen_treatment constr
_refine_ls_matrix_type full
_refine_ls_number_parameters 376
_refine_ls_number_reflns 8075
_refine_ls_number_restraints 0
_refine_ls_restrained_S_all 1.039
_refine_ls_R_factor_all 0.1836
_refine_ls_R_factor_gt 0.0820
_refine_ls_shift/su_max 0.000
_refine_ls_shift/su_mean 0.000
_refine_ls_structure_factor_coef Fsqd
_refine_ls_weighting_details 'calc w=1/[\s^2^(Fo^2^)+(0.0700P)^2^+5.8223P] where P=(Fo^2^+2Fc^2^)/3'
_refine_ls_weighting_scheme calc
_refine_ls_wR_factor_gt 0.1767
_refine_ls_wR_factor_ref 0.2264
_reflns_number_gt 4174
_reflns_number_total 8075
_reflns_threshold_expression >2sigma(I)
_cod_data_source_file ja8093313_si_002.cif
_cod_data_source_block phenanthryldisilene
_cod_original_cell_volume 1865.6(11)
_cod_original_sg_symbol_H-M P-1
_cod_database_code 4104290

loop_
_symmetry_equiv_pos_as_xyz
'x, y, z'
'-x, -y, -z'

loop_
_atom_site_label
_atom_site_type_symbol
_atom_site_fract_x
_atom_site_fract_y
_atom_site_fract_z
_atom_site_U_iso_or_equiv
_atom_site_adp_type
_atom_site_occupancy
_atom_site_symmetry_multiplicity
_atom_site_calc_flag
_atom_site_refinement_flags
Si1 Si 0.1141(2) 0.65833(16) 0.19018(9) 0.0356(4) Uani 1 1 d .
Si2 Si 0.27459(17) 0.76668(14) 0.28369(8) 0.0227(4) Uani 1 1 d .
Si3 Si 0.46371(17) 1.04714(14) 0.29769(9) 0.0260(4) Uani 1 1 d .
Si4 Si 0.14874(17) 1.01036(15) 0.36369(8) 0.0255(4) Uani 1 1 d .
Si5 Si 0.48566(16) 0.58599(14) 0.30489(8) 0.0217(4) Uani 1 1 d .
Si6 Si 0.21949(17) 0.61131(15) 0.40312(8) 0.0262(4) Uani 1 1 d .
C1 C 0.0334(6) 0.7176(5) 0.1182(3) 0.0240(12) Uani 1 1 d .
C2 C 0.1472(7) 0.7376(6) 0.0632(3) 0.0377(15) Uani 1 1 d .
H1 H 0.1013 0.7643 0.0259 0.057 Uiso 1 1 calc R
H2 H 0.1756 0.6577 0.0420 0.057 Uiso 1 1 calc R
H3 H 0.2381 0.8036 0.0862 0.057 Uiso 1 1 calc R
C3 C -0.0153(7) 0.8394(5) 0.1486(3) 0.0351(15) Uani 1 1 d .
H4 H 0.0736 0.9077 0.1716 0.053 Uiso 1 1 calc R
H5 H -0.0892 0.8263 0.1838 0.053 Uiso 1 1 calc R
H6 H -0.0620 0.8629 0.1103 0.053 Uiso 1 1 calc R
C4 C -0.1075(7) 0.6133(6) 0.0804(3) 0.0371(15) Uani 1 1 d .
H7 H -0.1843 0.6018 0.1145 0.056 Uiso 1 1 calc R
H8 H -0.0786 0.5331 0.0612 0.056 Uiso 1 1 calc R
H9 H -0.1494 0.6387 0.0416 0.056 Uiso 1 1 calc R
C5 C 0.1424(6) 0.4950(5) 0.1463(3) 0.0278(13) Uani 1 1 d .
C6 C 0.0288(6) 0.3796(5) 0.1439(3) 0.0266(13) Uani 1 1 d .
C7 C -0.1123(7) 0.3824(6) 0.1724(3) 0.0374(15) Uani 1 1 d .
H10 H -0.1307 0.4628 0.1950 0.045 Uiso 1 1 calc R
C8 C -0.2217(8) 0.2773(7) 0.1691(4) 0.0510(19) Uani 1 1 d .
H11 H -0.3152 0.2843 0.1889 0.061 Uiso 1 1 calc R
C9 C -0.1999(8) 0.1601(7) 0.1375(4) 0.0517(19) Uani 1 1 d .
H12 H -0.2784 0.0857 0.1347 0.062 Uiso 1 1 calc R
C10 C -0.0624(8) 0.1500(6) 0.1095(3) 0.0425(17) Uani 1 1 d .
H13 H -0.0469 0.0680 0.0885 0.051 Uiso 1 1 calc R
C11 C 0.0546(7) 0.2590(5) 0.1116(3) 0.0296(13) Uani 1 1 d .
C12 C 0.1981(7) 0.2519(6) 0.0813(3) 0.0326(14) Uani 1 1 d .
C13 C 0.2331(8) 0.1342(7) 0.0512(3) 0.0469(18) Uani 1 1 d .
H14 H 0.1616 0.0569 0.0506 0.056 Uiso 1 1 calc R
C14 C 0.3667(10) 0.1307(9) 0.0233(4) 0.068(2) Uani 1 1 d .
H15 H 0.3882 0.0508 0.0027 0.082 Uiso 1 1 calc R
C15 C 0.4738(9) 0.2420(10) 0.0240(4) 0.066(2) Uani 1 1 d .
H16 H 0.5681 0.2376 0.0044 0.079 Uiso 1 1 calc R
C16 C 0.4446(8) 0.3593(8) 0.0530(3) 0.0517(19) Uani 1 1 d .
H17 H 0.5179 0.4353 0.0531 0.062 Uiso 1 1 calc R
C17 C 0.3046(7) 0.3650(6) 0.0827(3) 0.0337(14) Uani 1 1 d .
C18 C 0.2722(6) 0.4841(6) 0.1144(3) 0.0310(14) Uani 1 1 d .
H18 H 0.3449 0.5597 0.1132 0.037 Uiso 1 1 calc R
C19 C 0.3174(6) 0.9379(5) 0.3382(3) 0.0219(12) Uani 1 1 d .
C20 C 0.3965(6) 0.9308(5) 0.4087(3) 0.0252(12) Uani 1 1 d .
H19 H 0.4765 1.0104 0.4283 0.030 Uiso 1 1 calc R
H20 H 0.3205 0.9241 0.4442 0.030 Uiso 1 1 calc R
C21 C 0.4677(6) 0.8174(5) 0.3964(3) 0.0235(12) Uani 1 1 d .
H21 H 0.4904 0.8026 0.4428 0.028 Uiso 1 1 calc R
H22 H 0.5648 0.8372 0.3743 0.028 Uiso 1 1 calc R
C22 C 0.3600(6) 0.6938(5) 0.3473(3) 0.0210(12) Uani 1 1 d .
C23 C 0.5166(7) 1.2109(6) 0.3587(3) 0.0395(16) Uani 1 1 d .
H23 H 0.5897 1.2667 0.3371 0.059 Uiso 1 1 calc R
H24 H 0.5625 1.2090 0.4040 0.059 Uiso 1 1 calc R
H25 H 0.4255 1.2432 0.3673 0.059 Uiso 1 1 calc R
C24 C 0.6468(6) 0.9999(6) 0.2868(4) 0.0420(17) Uani 1 1 d .
H26 H 0.7185 1.0608 0.2676 0.063 Uiso 1 1 calc R
H27 H 0.6291 0.9145 0.2539 0.063 Uiso 1 1 calc R
H28 H 0.6891 0.9994 0.3330 0.063 Uiso 1 1 calc R
C25 C 0.3964(6) 1.0514(6) 0.2086(3) 0.0342(14) Uani 1 1 d .
H29 H 0.3035 1.0817 0.2122 0.051 Uiso 1 1 calc R
H30 H 0.3751 0.9656 0.1760 0.051 Uiso 1 1 calc R
H31 H 0.4750 1.1090 0.1905 0.051 Uiso 1 1 calc R
C26 C 0.1882(7) 1.1128(7) 0.4567(3) 0.0451(17) Uani 1 1 d .
H32 H 0.2861 1.1752 0.4613 0.068 Uiso 1 1 calc R
H33 H 0.1915 1.0598 0.4891 0.068 Uiso 1 1 calc R
H34 H 0.1076 1.1575 0.4687 0.068 Uiso 1 1 calc R
C27 C 0.1036(6) 1.1156(5) 0.3109(3) 0.0319(14) Uani 1 1 d .
H35 H 0.0230 1.1540 0.3321 0.048 Uiso 1 1 calc R
H36 H 0.0696 1.0651 0.2619 0.048 Uiso 1 1 calc R
H37 H 0.1948 1.1830 0.3109 0.048 Uiso 1 1 calc R
C28 C -0.0327(6) 0.8860(6) 0.3580(3) 0.0329(14) Uani 1 1 d .
H38 H -0.1106 0.9263 0.3808 0.049 Uiso 1 1 calc R
H39 H -0.0158 0.8237 0.3823 0.049 Uiso 1 1 calc R
H40 H -0.0666 0.8428 0.3080 0.049 Uiso 1 1 calc R
C29 C 0.5961(6) 0.6438(5) 0.2348(3) 0.0298(13) Uani 1 1 d .
H41 H 0.6805 0.7168 0.2574 0.045 Uiso 1 1 calc R
H42 H 0.5295 0.6695 0.2047 0.045 Uiso 1 1 calc R
H43 H 0.6363 0.5753 0.2056 0.045 Uiso 1 1 calc R
C30 C 0.6358(6) 0.5885(5) 0.3712(3) 0.0289(13) Uani 1 1 d .
H44 H 0.7042 0.5380 0.3477 0.043 Uiso 1 1 calc R
H45 H 0.5885 0.5525 0.4086 0.043 Uiso 1 1 calc R
H46 H 0.6938 0.6766 0.3925 0.043 Uiso 1 1 calc R
C31 C 0.3780(6) 0.4178(5) 0.2661(3) 0.0305(14) Uani 1 1 d .
H47 H 0.4440 0.3703 0.2375 0.046 Uiso 1 1 calc R
H48 H 0.2899 0.4153 0.2358 0.046 Uiso 1 1 calc R
H49 H 0.3434 0.3791 0.3044 0.046 Uiso 1 1 calc R
C32 C 0.3095(7) 0.5234(6) 0.4543(3) 0.0327(14) Uani 1 1 d .
H50 H 0.2365 0.4894 0.4853 0.049 Uiso 1 1 calc R
H51 H 0.3994 0.5817 0.4834 0.049 Uiso 1 1 calc R
H52 H 0.3395 0.4530 0.4211 0.049 Uiso 1 1 calc R
C33 C 0.1503(7) 0.7243(6) 0.4760(3) 0.0440(17) Uani 1 1 d .
H53 H 0.1033 0.7787 0.4558 0.066 Uiso 1 1 calc R
H54 H 0.2362 0.7773 0.5098 0.066 Uiso 1 1 calc R
H55 H 0.0752 0.6760 0.5007 0.066 Uiso 1 1 calc R
C34 C 0.0501(6) 0.4966(6) 0.3495(3) 0.0397(16) Uani 1 1 d .
H56 H -0.0125 0.4519 0.3800 0.059 Uiso 1 1 calc R
H57 H 0.0828 0.4347 0.3113 0.059 Uiso 1 1 calc R
H58 H -0.0094 0.5425 0.3287 0.059 Uiso 1 1 calc R

loop_
_atom_site_aniso_label
_atom_site_aniso_U_11
_atom_site_aniso_U_22
_atom_site_aniso_U_33
_atom_site_aniso_U_23
_atom_site_aniso_U_13
_atom_site_aniso_U_12
Si1 0.0450(11) 0.0232(9) 0.0380(10) 0.0063(8) -0.0115(8) 0.0104(8)
Si2 0.0236(8) 0.0168(8) 0.0290(8) 0.0086(7) -0.0035(7) 0.0050(6)
Si3 0.0184(8) 0.0198(8) 0.0416(10) 0.0139(7) -0.0016(7) 0.0024(6)
Si4 0.0205(8) 0.0269(9) 0.0308(9) 0.0073(7) -0.0006(7) 0.0095(7)
Si5 0.0182(8) 0.0194(8) 0.0305(8) 0.0102(7) 0.0024(6) 0.0063(6)
Si6 0.0221(8) 0.0332(9) 0.0317(9) 0.0189(7) 0.0064(7) 0.0114(7)
C1 0.030(3) 0.019(3) 0.022(3) 0.007(2) -0.005(2) 0.004(2)
C2 0.038(4) 0.036(4) 0.037(4) 0.012(3) 0.003(3) 0.003(3)
C3 0.042(4) 0.029(3) 0.039(4) 0.013(3) -0.001(3) 0.014(3)
C4 0.039(4) 0.036(4) 0.034(3) 0.009(3) -0.008(3) 0.006(3)
C5 0.030(3) 0.025(3) 0.026(3) 0.008(3) -0.006(3) 0.003(3)
C6 0.029(3) 0.025(3) 0.028(3) 0.012(3) -0.003(3) 0.006(3)
C7 0.039(4) 0.039(4) 0.040(4) 0.017(3) 0.006(3) 0.015(3)
C8 0.040(4) 0.052(5) 0.062(5) 0.026(4) 0.006(4) 0.000(4)
C9 0.044(4) 0.049(5) 0.059(5) 0.030(4) -0.004(4) -0.012(4)
C10 0.067(5) 0.019(3) 0.040(4) 0.013(3) -0.013(3) 0.003(3)
C11 0.040(4) 0.020(3) 0.030(3) 0.011(3) -0.005(3) 0.006(3)
C12 0.049(4) 0.032(4) 0.024(3) 0.010(3) -0.004(3) 0.019(3)
C13 0.066(5) 0.041(4) 0.039(4) 0.006(3) -0.002(4) 0.030(4)
C14 0.082(7) 0.076(6) 0.056(5) 0.004(5) 0.007(5) 0.053(5)
C15 0.051(5) 0.113(8) 0.046(5) 0.014(5) 0.016(4) 0.051(5)
C16 0.039(4) 0.086(6) 0.036(4) 0.021(4) 0.003(3) 0.022(4)
C17 0.031(3) 0.047(4) 0.031(3) 0.018(3) 0.001(3) 0.018(3)
C18 0.029(3) 0.031(3) 0.033(3) 0.016(3) -0.007(3) 0.001(3)
C19 0.023(3) 0.020(3) 0.026(3) 0.011(2) 0.000(2) 0.008(2)
C20 0.031(3) 0.023(3) 0.023(3) 0.005(2) -0.005(2) 0.012(3)
C21 0.026(3) 0.020(3) 0.028(3) 0.009(2) -0.004(2) 0.008(2)
C22 0.019(3) 0.020(3) 0.027(3) 0.011(2) 0.002(2) 0.006(2)
C23 0.032(4) 0.033(4) 0.058(4) 0.020(3) -0.008(3) 0.008(3)
C24 0.020(3) 0.037(4) 0.077(5) 0.030(4) 0.007(3) 0.006(3)
C25 0.022(3) 0.035(4) 0.041(4) 0.013(3) -0.001(3) -0.004(3)
C26 0.039(4) 0.059(5) 0.041(4) 0.001(3) 0.003(3) 0.033(3)
C27 0.024(3) 0.020(3) 0.050(4) 0.008(3) -0.005(3) 0.005(2)
C28 0.024(3) 0.040(4) 0.046(4) 0.024(3) 0.006(3) 0.013(3)
C29 0.022(3) 0.035(3) 0.033(3) 0.008(3) 0.006(3) 0.008(3)
C30 0.024(3) 0.024(3) 0.040(3) 0.009(3) 0.000(3) 0.009(3)
C31 0.035(3) 0.026(3) 0.036(3) 0.014(3) 0.002(3) 0.012(3)
C32 0.037(3) 0.038(4) 0.035(3) 0.025(3) 0.006(3) 0.013(3)
C33 0.047(4) 0.059(5) 0.044(4) 0.029(3) 0.021(3) 0.032(4)
C34 0.026(3) 0.050(4) 0.052(4) 0.036(3) 0.002(3) 0.003(3)

loop_
_atom_type_symbol
_atom_type_description
_atom_type_scat_dispersion_real
_atom_type_scat_dispersion_imag
_atom_type_scat_source
C C 0.0033 0.0016 'International Tables Vol C Tables 4.2.6.8 and 6.1.1.4'
H H 0.0000 0.0000 'International Tables Vol C Tables 4.2.6.8 and 6.1.1.4'
Si Si 0.0817 0.0704 'International Tables Vol C Tables 4.2.6.8 and 6.1.1.4'

loop_
_geom_angle_atom_site_label_1
_geom_angle_atom_site_label_2
_geom_angle_atom_site_label_3
_geom_angle
C5 Si1 C1 107.6(2)
C5 Si1 Si2 114.11(19)
C1 Si1 Si2 129.37(18)
C19 Si2 C22 100.3(2)
C19 Si2 Si1 132.15(18)
C22 Si2 Si1 125.17(18)
C25 Si3 C23 110.1(3)
C25 Si3 C24 106.4(3)
C23 Si3 C24 104.3(3)
C25 Si3 C19 112.8(2)
C23 Si3 C19 110.0(3)
C24 Si3 C19 113.0(2)
C26 Si4 C27 104.8(3)
C26 Si4 C28 108.4(3)
C27 Si4 C28 104.9(3)
C26 Si4 C19 108.7(3)
C27 Si4 C19 117.3(2)
C28 Si4 C19 112.3(2)
C31 Si5 C30 108.2(3)
C31 Si5 C29 108.8(3)
C30 Si5 C29 103.4(3)
C31 Si5 C22 113.0(2)
C30 Si5 C22 110.6(2)
C29 Si5 C22 112.3(2)
C34 Si6 C33 107.5(3)
C34 Si6 C32 107.6(3)
C33 Si6 C32 101.6(3)
C34 Si6 C22 113.2(2)
C33 Si6 C22 113.7(3)
C32 Si6 C22 112.4(2)
C3 C1 C2 109.5(4)
C3 C1 C4 108.2(5)
C2 C1 C4 108.2(5)
C3 C1 Si1 112.4(4)
C2 C1 Si1 111.3(4)
C4 C1 Si1 107.1(4)
C1 C2 H1 109.5
C1 C2 H2 109.5
H1 C2 H2 109.5
C1 C2 H3 109.5
H1 C2 H3 109.5
H2 C2 H3 109.5
C1 C3 H4 109.5
C1 C3 H5 109.5
H4 C3 H5 109.5
C1 C3 H6 109.5
H4 C3 H6 109.5
H5 C3 H6 109.5
C1 C4 H7 109.5
C1 C4 H8 109.5
H7 C4 H8 109.5
C1 C4 H9 109.5
H7 C4 H9 109.5
H8 C4 H9 109.5
C18 C5 C6 117.9(5)
C18 C5 Si1 119.8(4)
C6 C5 Si1 122.3(4)
C7 C6 C11 117.5(5)
C7 C6 C5 121.7(5)
C11 C6 C5 120.8(5)
C8 C7 C6 123.0(6)
C8 C7 H10 118.5
C6 C7 H10 118.5
C7 C8 C9 120.4(7)
C7 C8 H11 119.8
C9 C8 H11 119.8
C8 C9 C10 119.7(6)
C8 C9 H12 120.2
C10 C9 H12 120.2
C9 C10 C11 121.2(6)
C9 C10 H13 119.4
C11 C10 H13 119.4
C10 C11 C6 118.1(5)
C10 C11 C12 122.7(6)
C6 C11 C12 119.3(5)
C17 C12 C13 119.4(6)
C17 C12 C11 118.8(5)
C13 C12 C11 121.8(6)
C14 C13 C12 120.4(7)
C14 C13 H14 119.8
C12 C13 H14 119.8
C13 C14 C15 121.0(7)
C13 C14 H15 119.5
C15 C14 H15 119.5
C16 C15 C14 120.5(7)
C16 C15 H16 119.7
C14 C15 H16 119.7
C15 C16 C17 119.4(7)
C15 C16 H17 120.3
C17 C16 H17 120.3
C12 C17 C16 119.3(6)
C12 C17 C18 119.9(5)
C16 C17 C18 120.8(6)
C5 C18 C17 123.2(5)
C5 C18 H18 118.4
C17 C18 H18 118.4
C20 C19 Si2 101.5(3)
C20 C19 Si3 107.2(4)
Si2 C19 Si3 112.1(3)
C20 C19 Si4 107.6(3)
Si2 C19 Si4 117.6(3)
Si3 C19 Si4 110.1(3)
C21 C20 C19 112.2(4)
C21 C20 H19 109.2
C19 C20 H19 109.2
C21 C20 H20 109.2
C19 C20 H20 109.2
H19 C20 H20 107.9
C20 C21 C22 111.7(4)
C20 C21 H21 109.3
C22 C21 H21 109.3
C20 C21 H22 109.3
C22 C21 H22 109.3
H21 C21 H22 107.9
C21 C22 Si5 106.7(3)
C21 C22 Si2 99.3(3)
Si5 C22 Si2 114.4(3)
C21 C22 Si6 109.8(3)
Si5 C22 Si6 109.9(3)
Si2 C22 Si6 115.8(3)
Si3 C23 H23 109.5
Si3 C23 H24 109.5
H23 C23 H24 109.5
Si3 C23 H25 109.5
H23 C23 H25 109.5
H24 C23 H25 109.5
Si3 C24 H26 109.5
Si3 C24 H27 109.5
H26 C24 H27 109.5
Si3 C24 H28 109.5
H26 C24 H28 109.5
H27 C24 H28 109.5
Si3 C25 H29 109.5
Si3 C25 H30 109.5
H29 C25 H30 109.5
Si3 C25 H31 109.5
H29 C25 H31 109.5
H30 C25 H31 109.5
Si4 C26 H32 109.5
Si4 C26 H33 109.5
H32 C26 H33 109.5
Si4 C26 H34 109.5
H32 C26 H34 109.5
H33 C26 H34 109.5
Si4 C27 H35 109.5
Si4 C27 H36 109.5
H35 C27 H36 109.5
Si4 C27 H37 109.5
H35 C27 H37 109.5
H36 C27 H37 109.5
Si4 C28 H38 109.5
Si4 C28 H39 109.5
H38 C28 H39 109.5
Si4 C28 H40 109.5
H38 C28 H40 109.5
H39 C28 H40 109.5
Si5 C29 H41 109.5
Si5 C29 H42 109.5
H41 C29 H42 109.5
Si5 C29 H43 109.5
H41 C29 H43 109.5
H42 C29 H43 109.5
Si5 C30 H44 109.5
Si5 C30 H45 109.5
H44 C30 H45 109.5
Si5 C30 H46 109.5
H44 C30 H46 109.5
H45 C30 H46 109.5
Si5 C31 H47 109.5
Si5 C31 H48 109.5
H47 C31 H48 109.5
Si5 C31 H49 109.5
H47 C31 H49 109.5
H48 C31 H49 109.5
Si6 C32 H50 109.5
Si6 C32 H51 109.5
H50 C32 H51 109.5
Si6 C32 H52 109.5
H50 C32 H52 109.5
H51 C32 H52 109.5
Si6 C33 H53 109.5
Si6 C33 H54 109.5
H53 C33 H54 109.5
Si6 C33 H55 109.5
H53 C33 H55 109.5
H54 C33 H55 109.5
Si6 C34 H56 109.5
Si6 C34 H57 109.5
H56 C34 H57 109.5
Si6 C34 H58 109.5
H56 C34 H58 109.5
H57 C34 H58 109.5

loop_
_geom_bond_atom_site_label_1
_geom_bond_atom_site_label_2
_geom_bond_distance
Si1 C5 1.891(6)
Si1 C1 1.912(5)
Si1 Si2 2.209(2)
Si2 C19 1.884(5)
Si2 C22 1.906(5)
Si3 C25 1.855(6)
Si3 C23 1.860(6)
Si3 C24 1.862(6)
Si3 C19 1.913(5)
Si4 C26 1.858(6)
Si4 C27 1.868(6)
Si4 C28 1.872(6)
Si4 C19 1.914(5)
Si5 C31 1.860(6)
Si5 C30 1.862(6)
Si5 C29 1.869(5)
Si5 C22 1.901(5)
Si6 C34 1.856(6)
Si6 C33 1.869(6)
Si6 C32 1.878(5)
Si6 C22 1.917(5)
C1 C3 1.514(7)
C1 C2 1.523(7)
C1 C4 1.540(8)
C2 H1 0.9800
C2 H2 0.9800
C2 H3 0.9800
C3 H4 0.9800
C3 H5 0.9800
C3 H6 0.9800
C4 H7 0.9800
C4 H8 0.9800
C4 H9 0.9800
C5 C18 1.358(8)
C5 C6 1.443(7)
C6 C7 1.408(8)
C6 C11 1.414(8)
C7 C8 1.337(9)
C7 H10 0.9500
C8 C9 1.363(10)
C8 H11 0.9500
C9 C10 1.388(9)
C9 H12 0.9500
C10 C11 1.409(8)
C10 H13 0.9500
C11 C12 1.449(8)
C12 C17 1.396(8)
C12 C13 1.413(8)
C13 C14 1.341(10)
C13 H14 0.9500
C14 C15 1.387(12)
C14 H15 0.9500
C15 C16 1.381(11)
C15 H16 0.9500
C16 C17 1.412(8)
C16 H17 0.9500
C17 C18 1.421(8)
C18 H18 0.9500
C19 C20 1.576(7)
C20 C21 1.529(7)
C20 H19 0.9900
C20 H20 0.9900
C21 C22 1.563(7)
C21 H21 0.9900
C21 H22 0.9900
C23 H23 0.9800
C23 H24 0.9800
C23 H25 0.9800
C24 H26 0.9800
C24 H27 0.9800
C24 H28 0.9800
C25 H29 0.9800
C25 H30 0.9800
C25 H31 0.9800
C26 H32 0.9800
C26 H33 0.9800
C26 H34 0.9800
C27 H35 0.9800
C27 H36 0.9800
C27 H37 0.9800
C28 H38 0.9800
C28 H39 0.9800
C28 H40 0.9800
C29 H41 0.9800
C29 H42 0.9800
C29 H43 0.9800
C30 H44 0.9800
C30 H45 0.9800
C30 H46 0.9800
C31 H47 0.9800
C31 H48 0.9800
C31 H49 0.9800
C32 H50 0.9800
C32 H51 0.9800
C32 H52 0.9800
C33 H53 0.9800
C33 H54 0.9800
C33 H55 0.9800
C34 H56 0.9800
C34 H57 0.9800
C34 H58 0.9800

loop_
_geom_torsion_atom_site_label_1
_geom_torsion_atom_site_label_2
_geom_torsion_atom_site_label_3
_geom_torsion_atom_site_label_4
_geom_torsion
C5 Si1 Si2 C19 169.6(3)
C1 Si1 Si2 C19 27.0(3)
C5 Si1 Si2 C22 -31.7(3)
C1 Si1 Si2 C22 -174.3(3)
C5 Si1 C1 C3 171.8(4)
Si2 Si1 C1 C3 -43.8(5)
C5 Si1 C1 C2 -65.1(4)
Si2 Si1 C1 C2 79.4(4)
C5 Si1 C1 C4 53.0(4)
Si2 Si1 C1 C4 -162.5(3)
C1 Si1 C5 C18 85.0(5)
Si2 Si1 C5 C18 -65.5(5)
C1 Si1 C5 C6 -93.8(5)
Si2 Si1 C5 C6 115.7(4)
C18 C5 C6 C7 -176.7(5)
Si1 C5 C6 C7 2.1(8)
C18 C5 C6 C11 2.3(8)
Si1 C5 C6 C11 -179.0(4)
C11 C6 C7 C8 -1.1(9)
C5 C6 C7 C8 177.9(6)
C6 C7 C8 C9 0.4(11)
C7 C8 C9 C10 0.9(11)
C8 C9 C10 C11 -1.4(10)
C9 C10 C11 C6 0.7(9)
C9 C10 C11 C12 -178.4(6)
C7 C6 C11 C10 0.5(8)
C5 C6 C11 C10 -178.4(5)
C7 C6 C11 C12 179.7(5)
C5 C6 C11 C12 0.7(8)
C10 C11 C12 C17 176.8(5)
C6 C11 C12 C17 -2.3(8)
C10 C11 C12 C13 -3.8(9)
C6 C11 C12 C13 177.2(5)
C17 C12 C13 C14 -0.8(10)
C11 C12 C13 C14 179.8(6)
C12 C13 C14 C15 0.7(11)
C13 C14 C15 C16 -0.5(12)
C14 C15 C16 C17 0.5(11)
C13 C12 C17 C16 0.7(9)
C11 C12 C17 C16 -179.8(5)
C13 C12 C17 C18 -178.5(5)
C11 C12 C17 C18 1.0(8)
C15 C16 C17 C12 -0.6(9)
C15 C16 C17 C18 178.6(6)
C6 C5 C18 C17 -3.7(8)
Si1 C5 C18 C17 177.5(4)
C12 C17 C18 C5 2.2(9)
C16 C17 C18 C5 -177.1(6)
C22 Si2 C19 C20 -1.7(3)
Si1 Si2 C19 C20 160.7(2)
C22 Si2 C19 Si3 112.3(3)
Si1 Si2 C19 Si3 -85.3(3)
C22 Si2 C19 Si4 -118.7(3)
Si1 Si2 C19 Si4 43.7(4)
C25 Si3 C19 C20 173.3(3)
C23 Si3 C19 C20 -63.4(4)
C24 Si3 C19 C20 52.7(4)
C25 Si3 C19 Si2 62.9(4)
C23 Si3 C19 Si2 -173.8(3)
C24 Si3 C19 Si2 -57.8(4)
C25 Si3 C19 Si4 -69.9(3)
C23 Si3 C19 Si4 53.3(3)
C24 Si3 C19 Si4 169.4(3)
C26 Si4 C19 C20 26.5(4)
C27 Si4 C19 C20 145.0(4)
C28 Si4 C19 C20 -93.4(4)
C26 Si4 C19 Si2 140.1(3)
C27 Si4 C19 Si2 -101.4(3)
C28 Si4 C19 Si2 20.2(4)
C26 Si4 C19 Si3 -90.0(3)
C27 Si4 C19 Si3 28.6(4)
C28 Si4 C19 Si3 150.1(3)
Si2 C19 C20 C21 24.3(5)
Si3 C19 C20 C21 -93.3(5)
Si4 C19 C20 C21 148.3(4)
C19 C20 C21 C22 -43.5(6)
C20 C21 C22 Si5 156.0(3)
C20 C21 C22 Si2 36.9(4)
C20 C21 C22 Si6 -85.0(4)
C31 Si5 C22 C21 163.1(3)
C30 Si5 C22 C21 41.6(4)
C29 Si5 C22 C21 -73.3(4)
C31 Si5 C22 Si2 -88.1(3)
C30 Si5 C22 Si2 150.4(3)
C29 Si5 C22 Si2 35.4(4)
C31 Si5 C22 Si6 44.1(3)
C30 Si5 C22 Si6 -77.3(3)
C29 Si5 C22 Si6 167.7(3)
C19 Si2 C22 C21 -19.4(3)
Si1 Si2 C22 C21 176.5(2)
C19 Si2 C22 Si5 -132.6(3)
Si1 Si2 C22 Si5 63.3(3)
C19 Si2 C22 Si6 98.0(3)
Si1 Si2 C22 Si6 -66.1(3)
C34 Si6 C22 C21 161.3(4)
C33 Si6 C22 C21 38.1(4)
C32 Si6 C22 C21 -76.6(4)
C34 Si6 C22 Si5 -81.7(3)
C33 Si6 C22 Si5 155.2(3)
C32 Si6 C22 Si5 40.4(4)
C34 Si6 C22 Si2 49.9(4)
C33 Si6 C22 Si2 -73.2(4)
C32 Si6 C22 Si2 172.0(3)
